data_1570994
loop_
_publ_author_name
'Scaccaglia, Mirco'
'Birbaumer, Michael P.'
'Pinelli, Silvana'
'Pelosi, Giorgio'
'Frei, Angelo'

_publ_section_title
;
 Discovery of antibacterial manganese(i) tricarbonyl complexes through
 combinatorial chemistry.
;
_journal_issue 11
_journal_name_full 'Chemical science'
_journal_page_first 3907
_journal_page_last 3919
_journal_paper_doi 10.1039/d3sc05326a
_journal_volume 15
_journal_year 2024
_chemical_formula_moiety 'C23 H15 Br2 F Mn N4 O3, C F3 O3 S, C4 H8 O'
_chemical_formula_sum 'C28 H23 Br2 F4 Mn N4 O7 S'
_chemical_formula_weight 850.322
_space_group_IT_number 2
_space_group_name_Hall '-P 1'
_space_group_name_H-M_alt 'P -1'
_symmetry_cell_setting triclinic
_symmetry_Int_Tables_number 2
_symmetry_space_group_name_Hall '-P 1'
_symmetry_space_group_name_H-M 'P -1'
_atom_sites_solution_primary dual
_audit_creation_date 2023-07-02T08:01:04-00:00
_audit_update_record
;
2023-07-07 deposited with the CCDC.	2024-01-24 downloaded from the CCDC.
;
_cell_angle_alpha 86.216(2)
_cell_angle_beta 86.692(2)
_cell_angle_gamma 77.039(2)
_cell_formula_units_Z 2
_cell_length_a 9.6506(3)
_cell_length_b 13.0241(4)
_cell_length_c 13.9603(4)
_cell_measurement_reflns_used 34343
_cell_measurement_temperature 173.00(10)
_cell_measurement_theta_max 29.06
_cell_measurement_theta_min 2.228
_cell_volume 1704.58(9)
_computing_cell_refinement 'CrysAlisPro 1.171.42.94a (Rigaku OD, 2023)'
_computing_data_collection 'CrysAlisPro 1.171.42.94a (Rigaku OD, 2023)'
_computing_data_reduction 'CrysAlisPro 1.171.42.94a (Rigaku OD, 2023)'
_computing_molecular_graphics 'Olex2 1.5 (Dolomanov et al., 2009)'
_computing_publication_material 'Olex2 1.5 (Dolomanov et al., 2009)'
_computing_structure_refinement 'olex2.refine 1.5 (Bourhis et al., 2015)'
_computing_structure_solution 'SHELXT  (Sheldrick, 2015)'
_diffrn_ambient_environment N~2~
_diffrn_ambient_temperature 173.00(10)
_diffrn_detector 'Hybrid Pixel Array Detector'
_diffrn_detector_area_resol_mean 10
_diffrn_detector_type 'HyPix-Arc 100'
_diffrn_measured_fraction_theta_full 0.9992
_diffrn_measured_fraction_theta_max 0.9993
_diffrn_measurement_details
;
List of Runs (angles in degrees, time in seconds):

  # Type    Start    End  Width  t~exp~   \w     \q     \k     \f   Frames
#--------------------------------------------------------------------------
  1  \w    -24.00  94.00   0.50    5.50    --   13.07  25.00 119.00  236
  2  \w    -68.00  32.00   0.50    5.50    --   13.07 -25.00 -44.00  200
  3  \w    -29.00  68.00   0.50    5.50    --  -13.54  25.00 119.00  194
  4  \w    -95.00  24.00   0.50    5.50    --  -13.54 -25.00 -44.00  238
  5  \w     -8.00  90.00   0.50    5.50    --   13.07  57.00-120.00  196
  6  \w    -16.00  83.00   0.50    5.50    --   13.07  77.00 -30.00  198
  7  \w     -7.00  94.00   0.50    5.50    --   13.07  38.00-180.00  202
  8  \w    -19.00  29.00   0.50    5.50    --  -13.54 -99.00 -60.00   96
  9  \w    -78.00 -20.00   0.50    5.50    --  -13.54 136.00  63.32  116
 10  \w    -80.00 -21.00   0.50    5.50    --  -13.54 139.00 -44.52  118
 11  \w    -80.00 -21.00   0.50    5.50    --  -13.54 139.00-173.32  118
 12  \w    -83.00 -24.00   0.50    5.50    --  -13.54 144.00-104.62  118
 13  \w    -84.00 -25.00   0.50    5.50    --  -13.54 146.00  16.61  118
 14  \w    -87.00 -42.00   0.50    5.50    --  -13.54-178.00  30.00   90
 15  \w    -78.00 -20.00   0.50    5.50    --  -13.54 136.00 107.61  116
 16  \w    -19.00  29.00   0.50    5.50    --  -13.54 -99.00-120.00   96
 17  \w    -74.00 -17.00   0.50    5.50    --  -13.54 130.00  47.80  114
 18  \w    -75.00 -18.00   0.50    5.50    --  -13.54 132.00 158.48  114
 19  \w    -74.00 -17.00   0.50    5.50    --  -13.54 131.00-139.04  114
 20  \w    -74.00 -17.00   0.50    5.50    --  -13.54 130.00 140.22  114
 21  \w    -62.00  88.00   0.50    5.50    --   13.07   0.00-180.00  300
 22  \w    -62.00 -31.00   0.50    5.50    --   13.07   0.00-150.00   62
 23  \w    -18.00  54.00   0.50    5.50    --   13.07 -99.00 -30.00  144
;
_diffrn_measurement_device 'four-circle diffractometer'
_diffrn_measurement_device_type 'XtaLAB Synergy R, HyPix-Arc 100'
_diffrn_measurement_method '\w scans'
_diffrn_orient_matrix_type 'CrysAlisPro convention (1999,Acta A55,543-557)'
_diffrn_orient_matrix_UB_11 0.0639201
_diffrn_orient_matrix_UB_12 -0.0360006
_diffrn_orient_matrix_UB_13 -0.0132479
_diffrn_orient_matrix_UB_21 0.0339889
_diffrn_orient_matrix_UB_22 0.0426711
_diffrn_orient_matrix_UB_23 -0.0103803
_diffrn_orient_matrix_UB_31 0.021406
_diffrn_orient_matrix_UB_32 -0.0039396
_diffrn_orient_matrix_UB_33 0.0481099
_diffrn_radiation_monochromator mirror
_diffrn_radiation_probe x-ray
_diffrn_radiation_type 'Mo K\a'
_diffrn_radiation_wavelength 0.71073
_diffrn_reflns_av_R_equivalents 0.0768
_diffrn_reflns_av_unetI/netI 0.0497
_diffrn_reflns_Laue_measured_fraction_full 0.9992
_diffrn_reflns_Laue_measured_fraction_max 0.9993
_diffrn_reflns_limit_h_max 13
_diffrn_reflns_limit_h_min -13
_diffrn_reflns_limit_k_max 18
_diffrn_reflns_limit_k_min -18
_diffrn_reflns_limit_l_max 19
_diffrn_reflns_limit_l_min -19
_diffrn_reflns_number 102681
_diffrn_reflns_point_group_measured_fraction_full 0.9992
_diffrn_reflns_point_group_measured_fraction_max 0.9993
_diffrn_reflns_theta_full 25.2417
_diffrn_reflns_theta_max 26.37
_diffrn_reflns_theta_min 2.11
_diffrn_source 'micro-focus sealed X-ray tube'
_diffrn_source_type 'Mova (Mo) X-ray Source'
_exptl_absorpt_coefficient_mu 2.856
_exptl_absorpt_correction_T_max 1
_exptl_absorpt_correction_T_min 0.575
_exptl_absorpt_correction_type gaussian
_exptl_absorpt_process_details
;
        CrysAlisPro 1.171.42.94a (Rigaku Oxford Diffraction, 2023)
        Numerical absorption correction based on gaussian integration over
        a multifaceted crystal model
        Empirical absorption correction using spherical harmonics,
        implemented in SCALE3 ABSPACK scaling algorithm.
;
_exptl_crystal_colour red
_exptl_crystal_density_diffrn 1.657
_exptl_crystal_description needle
_exptl_crystal_F_000 842.00
_exptl_crystal_size_max 0.313
_exptl_crystal_size_mid 0.082
_exptl_crystal_size_min 0.029
_refine_diff_density_max 1.765
_refine_diff_density_min -0.8249
_refine_diff_density_rms 0.1247
_refine_ls_goodness_of_fit_ref 1.0344
_refine_ls_matrix_type full
_refine_ls_number_constraints 40
_refine_ls_number_parameters 500
_refine_ls_number_reflns 6959
_refine_ls_number_restraints 48
_refine_ls_restrained_S_all 1.0306
_refine_ls_R_factor_all 0.0583
_refine_ls_R_factor_gt 0.0472
_refine_ls_shift/su_max -0.0005
_refine_ls_shift/su_mean 0
_refine_ls_structure_factor_coef Fsqd
_refine_ls_weighting_details 'w=1/[\s^2^(Fo^2^)+(0.0807P)^2^+2.9335P] where P=(Fo^2^+2Fc^2^)/3'
_refine_ls_weighting_scheme calc
_refine_ls_wR_factor_gt 0.1324
_refine_ls_wR_factor_ref 0.139
_reflns_Friedel_coverage 0
_reflns_number_gt 5753
_reflns_number_total 6959
_reflns_threshold_expression I>=2u(I)
_cod_data_source_file d3sc05326a2.cif
_cod_data_source_block 23AF001_MnG9MeBeim
_cod_depositor_comments 'Adding full bibliography for 1570994--1570996.cif.'
_cod_original_cell_volume 1704.58(8)
_cod_original_formula_sum 'C28 H23 Br2 F4 Mn1 N4 O7 S1'
_cod_database_code 1570994
_oxdiff_exptl_absorpt_empirical_details
;
Empirical correction (ABSPACK) includes:
- Absorption correction using spherical harmonics
- Frame scaling
- B-factor correction
;
_oxdiff_exptl_absorpt_empirical_full_max 5.874
_oxdiff_exptl_absorpt_empirical_full_min 0.450
_olex2_refinement_description
;
1. Fixed Uiso
 At 1.2 times of:
  All C(H) groups, All C(H,H) groups
 At 1.5 times of:
  All C(H,H,H) groups
2. Restrained distances
3. Rigid bond restraints
 with sigma for 1-2 distances of 0.0001 and sigma for 1-3 distances of 0.0001
4. Uiso/Uaniso restraints and constraints
: within 2A with sigma of 0.04 and sigma for terminal atoms of 0.08 within 2A
: within 2A with sigma of 0.04 and sigma for terminal atoms of 0.08 within 2A
Uanis(O5a) \\sim Ueq, Uanis(F3) \\sim Ueq, Uanis(C29) \\sim Ueq, Uanis(S1)
\\sim Ueq, Uanis(F4a) \\sim Ueq, Uanis(F6a) \\sim Ueq, Uanis(O3a) \\sim Ueq,
Uanis(O8) \\sim Ueq: with sigma of 0.004 and sigma for terminal atoms of 0.004
: with sigma of 0.01 and sigma for terminal atoms of 0.005
5. Rigid body (RIGU) restrains
 with sigma for 1-2 distances of 0.004 and sigma for 1-3 distances of 0.004
 with sigma for 1-2 distances of 0.004 and sigma for 1-3 distances of 0.004
6. Others
 Fixed Uiso: F4(0.225549) C1a(0.054809) F5(0.050411) F2(0.053294) S6(0.153757)
 O4(0.034088) O6(0.12345) O9(0.073258)
7.a Secondary CH2 refined with riding coordinates:
 C28(H28a,H28b), C25(H25a,H25b), C27(H27a,H27b), C26(H26a,H26b)
7.b Aromatic/amide H refined with riding coordinates:
 C17(H17), C22(H22), C23(H23), C19(H19), C20(H20), C1(H1), C4(H4), C24(H24),
 C5(H5), C7(H7), C14(H14), C13(H13)
7.c Idealised Me refined as rotating group:
 C2(H2a,H2b,H2c)
;
_smtbx_masks_void_probe_radius 1.2
_smtbx_masks_void_truncation_radius 1.2

loop_
_symmetry_equiv_pos_as_xyz
x,y,z
-x,-y,-z

loop_
_atom_site_label
_atom_site_type_symbol
_atom_site_fract_x
_atom_site_fract_y
_atom_site_fract_z
_atom_site_U_iso_or_equiv
_atom_site_adp_type
_atom_site_occupancy
_atom_site_refinement_flags_posn
_atom_site_refinement_flags_adp
Br1 Br 0.64493(13) 0.93400(8) 0.12512(9) 0.0460(5) Uani 1 . .
Br2 Br 0.73897(12) 0.30927(10) 0.70328(8) 0.0496(5) Uani 1 . .
Mn1 Mn 0.76467(15) 0.71842(12) 0.30861(10) 0.0281(5) Uani 1 . .
F1 F 0.4864(3) 0.52584(18) 0.09975(15) 0.0379(6) Uani 1 . .
N4 N 0.6729(3) 0.5908(2) 0.3356(2) 0.0232(6) Uani 1 . .
N3 N 0.6428(3) 0.7269(2) 0.1846(2) 0.0250(6) Uani 1 . .
O2 O 0.9224(3) 0.8867(3) 0.2719(2) 0.0493(8) Uani 1 . .
O3 O 0.5292(4) 0.8675(3) 0.4058(2) 0.0551(9) Uani 1 . .
O1 O 0.9196(4) 0.6800(3) 0.4875(2) 0.0575(9) Uani 1 . .
N1 N 0.9240(3) 0.6126(2) 0.2358(2) 0.0321(7) Uani 1 . .
N2 N 1.0834(4) 0.4629(3) 0.2110(3) 0.0426(9) Uani 1 . .
C17 C 0.6182(4) 0.5617(3) 0.2621(2) 0.0253(7) Uani 1 . .
H17 H 0.5921(4) 0.4971(3) 0.2632(2) 0.0303(9) Uiso 1 R .
C22 C 0.6663(4) 0.5053(3) 0.5939(3) 0.0317(8) Uani 1 . .
H22 H 0.6435(4) 0.5350(3) 0.6532(3) 0.0380(10) Uiso 1 R .
C18 C 0.6857(4) 0.5230(3) 0.4212(2) 0.0251(7) Uani 1 . .
C21 C 0.7150(4) 0.3976(3) 0.5888(3) 0.0322(8) Uani 1 . .
C16 C 0.5995(4) 0.6344(3) 0.1782(2) 0.0243(7) Uani 1 . .
F3 F 0.6570(5) 0.0631(3) 0.3377(3) 0.0896(11) Uani 1 . U
C15 C 0.5282(4) 0.6171(3) 0.1000(3) 0.0279(8) Uani 1 . .
C23 C 0.6518(4) 0.5684(3) 0.5098(3) 0.0284(8) Uani 1 . .
H23 H 0.6195(4) 0.6411(3) 0.5122(3) 0.0341(9) Uiso 1 R .
C12 C 0.6070(4) 0.8002(3) 0.1141(3) 0.0296(8) Uani 1 . .
C3 C 1.0900(4) 0.5261(3) 0.1286(3) 0.0351(9) Uani 1 . .
C19 C 0.7316(4) 0.4147(3) 0.4175(3) 0.0304(8) Uani 1 . .
H19 H 0.7526(4) 0.3846(3) 0.3583(3) 0.0365(10) Uiso 1 R .
C8 C 0.9899(4) 0.6207(3) 0.1446(3) 0.0318(8) Uani 1 . .
C11 C 0.6189(4) 0.8099(3) 0.3686(3) 0.0335(9) Uani 1 . .
C7 C 0.9737(5) 0.7028(3) 0.0749(3) 0.0386(9) Uani 1 . .
C20 C 0.7467(4) 0.3508(3) 0.5012(3) 0.0342(9) Uani 1 . .
H20 H 0.7773(4) 0.2780(3) 0.4989(3) 0.0410(10) Uiso 1 R .
C14 C 0.4980(4) 0.6913(3) 0.0243(3) 0.0336(9) Uani 1 . .
C13 C 0.5378(4) 0.7853(3) 0.0326(3) 0.0349(9) Uani 1 . .
C1 C 0.9870(4) 0.5170(3) 0.2712(3) 0.0393(9) Uani 1 . .
H1 H 0.9654(4) 0.4906(3) 0.3325(3) 0.0472(11) Uiso 1 R .
C9 C 0.8595(4) 0.6943(3) 0.4180(3) 0.0362(9) Uani 1 . .
C10 C 0.8595(4) 0.8239(3) 0.2801(3) 0.0369(9) Uani 1 . .
C4 C 1.1712(5) 0.5093(4) 0.0436(4) 0.0480(11) Uani 1 . .
H4 H 1.2350(5) 0.4456(4) 0.0332(4) 0.0575(14) Uiso 1 R .
C24 C 1.0567(5) 0.6866(4) -0.0095(3) 0.0447(10) Uani 1 . .
H24 H 1.0479(5) 0.7407(4) -0.0572(3) 0.0536(13) Uiso 1 R .
C5 C 1.1524(5) 0.5919(4) -0.0247(3) 0.0491(12) Uani 1 . .
H5 H 1.2054(5) 0.5838(4) -0.0825(3) 0.0589(14) Uiso 1 R .
C2 C 1.1661(6) 0.3548(4) 0.2282(5) 0.0654(16) Uani 1 . .
O7 O 0.2878(6) 0.8932(4) 0.1591(4) 0.0916(15) Uani 1 . .
C28 C 0.1778(7) 0.9156(5) 0.0940(5) 0.0713(16) Uani 1 . .
H28a H 0.2173(7) 0.9031(5) 0.0293(5) 0.0856(19) Uiso 1 R .
H28b H 0.1125(7) 0.8695(5) 0.1094(5) 0.0856(19) Uiso 1 R .
C25 C 0.2550(8) 0.9708(6) 0.2256(6) 0.088(2) Uani 1 . .
H25a H 0.1927(8) 0.9516(6) 0.2773(6) 0.106(3) Uiso 1 R .
H25b H 0.3408(8) 0.9813(6) 0.2526(6) 0.106(3) Uiso 1 R .
C27 C 0.1004(8) 1.0271(6) 0.0994(5) 0.087(2) Uani 1 . .
H27a H 0.1025(8) 1.0652(6) 0.0374(5) 0.105(3) Uiso 1 R .
H27b H 0.0022(8) 1.0322(6) 0.1218(5) 0.105(3) Uiso 1 R .
C26 C 0.1825(11) 1.0680(6) 0.1709(7) 0.116(3) Uani 1 . .
O8 O 0.6741(5) 0.1594(3) 0.1430(2) 0.0667(10) Uani 1 . U
S1 S 0.66614(16) 0.22597(9) 0.22204(8) 0.0525(4) Uani 1 . U
O5a O 0.5684(5) 0.3269(3) 0.2130(3) 0.0730(11) Uani 1 . U
F4a F 0.4554(6) 0.1516(4) 0.2965(4) 0.1226(16) Uani 1 . U
F6a F 0.5715(5) 0.2128(3) 0.3979(3) 0.0900(11) Uani 1 . U
O3a O 0.8004(5) 0.2323(4) 0.2562(3) 0.0816(12) Uani 1 . U
C29 C 0.5850(7) 0.1611(4) 0.3182(4) 0.0609(13) Uani 1 . U
H2a H 1.134(3) 0.3085(7) 0.188(2) 0.098(2) Uiso 1 GR .
H2b H 1.2652(8) 0.3527(8) 0.214(3) 0.098(2) Uiso 1 GR .
H2c H 1.153(4) 0.3325(13) 0.2944(9) 0.098(2) Uiso 1 GR .
H7 H 0.9095(5) 0.7666(3) 0.0844(3) 0.0463(11) Uiso 1 R .
H14 H 0.4532(4) 0.6784(3) -0.0294(3) 0.0404(10) Uiso 1 R .
H13 H 0.5189(4) 0.8386(3) -0.0157(3) 0.0419(11) Uiso 1 R .
H26a H 0.1192(11) 1.1158(6) 0.2128(7) 0.139(4) Uiso 1 R .
H26b H 0.2511(11) 1.1042(6) 0.1387(7) 0.139(4) Uiso 1 R .

loop_
_atom_site_aniso_label
_atom_site_aniso_U_11
_atom_site_aniso_U_22
_atom_site_aniso_U_33
_atom_site_aniso_U_23
_atom_site_aniso_U_13
_atom_site_aniso_U_12
Br1 0.0572(10) 0.0237(7) 0.0582(10) -0.0009(6) -0.0050(7) -0.0115(6)
Br2 0.0414(8) 0.0635(10) 0.0363(8) 0.0189(6) -0.0036(6) -0.0014(6)
Mn1 0.0260(10) 0.0328(11) 0.0279(10) -0.0109(8) 0.0007(7) -0.0092(8)
F1 0.0574(15) 0.0316(12) 0.0304(12) -0.0029(9) -0.0149(10) -0.0182(11)
N4 0.0236(14) 0.0250(15) 0.0223(14) -0.0039(11) -0.0001(11) -0.0075(12)
N3 0.0264(15) 0.0226(15) 0.0260(15) -0.0059(12) 0.0036(12) -0.0054(12)
O2 0.0489(18) 0.0410(18) 0.066(2) -0.0027(15) 0.0025(15) -0.0272(15)
O3 0.058(2) 0.0471(19) 0.051(2) -0.0092(15) 0.0152(16) 0.0053(16)
O1 0.052(2) 0.079(3) 0.050(2) 0.0009(17) -0.0179(16) -0.0298(18)
N1 0.0288(16) 0.0279(17) 0.0401(18) -0.0065(13) 0.0017(13) -0.0072(13)
N2 0.0350(19) 0.0314(19) 0.058(2) -0.0082(16) -0.0015(16) 0.0004(15)
C17 0.0284(18) 0.0259(18) 0.0239(17) -0.0044(14) -0.0001(13) -0.0104(14)
C22 0.032(2) 0.041(2) 0.0255(19) -0.0043(16) -0.0006(15) -0.0151(17)
C18 0.0240(17) 0.0293(18) 0.0250(17) -0.0042(14) -0.0023(13) -0.0112(14)
C21 0.0252(18) 0.043(2) 0.030(2) 0.0102(16) -0.0080(15) -0.0118(16)
C16 0.0264(17) 0.0239(17) 0.0231(17) -0.0069(13) 0.0019(13) -0.0061(14)
F3 0.146(3) 0.0489(17) 0.070(2) 0.0089(12) -0.0048(15) -0.0175(14)
C15 0.0332(19) 0.0250(18) 0.0265(18) -0.0084(14) -0.0023(14) -0.0063(15)
C23 0.0314(19) 0.0289(19) 0.0281(18) -0.0052(15) -0.0002(14) -0.0125(15)
C12 0.0313(19) 0.0233(18) 0.033(2) -0.0052(15) 0.0040(15) -0.0045(15)
C3 0.030(2) 0.030(2) 0.047(2) -0.0150(17) -0.0002(16) -0.0062(16)
C19 0.033(2) 0.032(2) 0.0276(19) -0.0045(15) -0.0049(15) -0.0082(16)
C8 0.0299(19) 0.034(2) 0.035(2) -0.0127(16) 0.0020(15) -0.0123(16)
C11 0.038(2) 0.037(2) 0.0279(19) -0.0013(16) 0.0009(16) -0.0137(18)
C7 0.038(2) 0.035(2) 0.047(2) -0.0127(18) 0.0052(18) -0.0137(18)
C20 0.032(2) 0.029(2) 0.040(2) 0.0004(16) -0.0069(16) -0.0047(16)
C14 0.043(2) 0.036(2) 0.0216(18) -0.0062(15) -0.0049(15) -0.0062(17)
C13 0.044(2) 0.030(2) 0.0269(19) 0.0021(15) -0.0016(16) -0.0007(17)
C1 0.033(2) 0.037(2) 0.047(2) -0.0046(18) -0.0004(17) -0.0054(17)
C9 0.032(2) 0.043(2) 0.038(2) -0.0045(18) -0.0012(17) -0.0173(18)
C10 0.037(2) 0.038(2) 0.034(2) -0.0077(17) 0.0011(16) -0.0047(18)
C4 0.032(2) 0.047(3) 0.064(3) -0.028(2) 0.010(2) -0.0055(19)
C24 0.048(3) 0.049(3) 0.041(2) -0.005(2) 0.0087(19) -0.021(2)
C5 0.044(3) 0.058(3) 0.047(3) -0.022(2) 0.016(2) -0.016(2)
C2 0.068(3) 0.037(3) 0.083(4) -0.012(3) -0.015(3) 0.012(2)
O7 0.093(3) 0.090(3) 0.085(3) -0.023(3) -0.010(3) 0.000(3)
C28 0.074(4) 0.080(4) 0.062(4) 0.002(3) 0.001(3) -0.026(3)
C25 0.084(5) 0.079(5) 0.103(6) -0.027(4) 0.000(4) -0.018(4)
C27 0.083(5) 0.080(5) 0.085(5) 0.021(4) 0.012(4) 0.001(4)
C26 0.147(8) 0.061(5) 0.145(8) -0.018(5) 0.003(7) -0.032(5)
O8 0.110(3) 0.0545(19) 0.0415(17) -0.0073(12) -0.0114(14) -0.0269(15)
S1 0.0934(10) 0.0392(6) 0.0299(6) 0.0002(4) -0.0092(5) -0.0246(6)
O5a 0.112(3) 0.0398(17) 0.066(2) 0.0043(13) -0.0242(15) -0.0127(14)
F4a 0.107(3) 0.115(3) 0.154(3) -0.0159(17) -0.0001(17) -0.0415(17)
F6a 0.126(3) 0.079(2) 0.0696(19) -0.0252(13) 0.0312(14) -0.0361(15)
O3a 0.077(2) 0.093(3) 0.080(2) -0.0299(15) 0.0050(15) -0.0246(15)
C29 0.073(3) 0.052(2) 0.060(3) -0.0099(15) 0.0006(16) -0.0175(16)

loop_
_atom_type_symbol
_atom_type_scat_dispersion_real
_atom_type_scat_dispersion_imag
_atom_type_scat_source
Br -0.28346 2.5599 'International Tables Volume C Table 6.1.1.4 (pp. 500-502)'
C 0.00347 0.00161 'International Tables Volume C Table 6.1.1.4 (pp. 500-502)'
F 0.01794 0.01033 'International Tables Volume C Table 6.1.1.4 (pp. 500-502)'
H 0 0 'International Tables Volume C Table 6.1.1.4 (pp. 500-502)'
Mn 0.34779 0.73263 'International Tables Volume C Table 6.1.1.4 (pp. 500-502)'
N 0.00653 0.00323 'International Tables Volume C Table 6.1.1.4 (pp. 500-502)'
O 0.01158 0.00611 'International Tables Volume C Table 6.1.1.4 (pp. 500-502)'
S 0.12424 0.12443 'International Tables Volume C Table 6.1.1.4 (pp. 500-502)'

loop_
_exptl_crystal_face_index_h
_exptl_crystal_face_index_k
_exptl_crystal_face_index_l
_exptl_crystal_face_perp_dist
-1 1 -1 0.0635
1 -1 1 0.0392
-1 1 0 0.0332
1 -1 0 0.0272
1 -1 -1 0.0872
-1 0 -1 0.0905
-1 0 0 0.0493
1 0 0 0.0295
-1 0 1 0.1154
1 0 -1 0.1076
-1 -1 1 0.1136
-1 -1 0 0.0526
1 1 0 0.0235
1 1 1 0.0376
0 -1 0 0.0217
0 1 0 0.0076

loop_
_geom_angle_atom_site_label_1
_geom_angle_atom_site_label_2
_geom_angle_atom_site_label_3
_geom_angle
_geom_angle_site_symmetry_1
_geom_angle_site_symmetry_3
_geom_angle_publ_flag
N3 Mn1 N4 78.46(12) . . ?
N1 Mn1 N4 84.55(13) . . ?
N1 Mn1 N3 86.58(13) . . ?
C11 Mn1 N4 94.06(16) . . ?
C11 Mn1 N3 90.87(15) . . ?
C11 Mn1 N1 177.29(17) . . ?
C9 Mn1 N4 93.49(16) . . ?
C9 Mn1 N3 171.93(17) . . ?
C9 Mn1 N1 92.12(17) . . ?
C9 Mn1 C11 90.28(19) . . ?
C10 Mn1 N4 175.05(17) . . ?
C10 Mn1 N3 101.86(17) . . ?
C10 Mn1 N1 90.53(16) . . ?
C10 Mn1 C11 90.88(19) . . ?
C10 Mn1 C9 86.11(19) . . ?
C17 N4 Mn1 115.0(2) . . ?
C18 N4 Mn1 125.9(2) . . ?
C18 N4 C17 118.1(3) . . ?
C16 N3 Mn1 110.2(2) . . ?
C12 N3 Mn1 133.2(3) . . ?
C12 N3 C16 116.5(3) . . ?
C8 N1 Mn1 131.3(3) . . ?
C1 N1 Mn1 124.5(3) . . ?
C1 N1 C8 104.2(3) . . ?
C1 N2 C3 107.5(3) . . ?
C2 N2 C3 126.1(4) . . ?
C2 N2 C1 126.3(4) . . ?
H17 C17 N4 121.5(2) . . ?
C16 C17 N4 117.0(3) . . ?
C16 C17 H17 121.49(19) . . ?
C21 C22 H22 120.4(2) . . ?
C23 C22 H22 120.4(2) . . ?
C23 C22 C21 119.1(3) . . ?
C23 C18 N4 118.5(3) . . ?
C19 C18 N4 121.4(3) . . ?
C19 C18 C23 120.1(3) . . ?
C22 C21 Br2 120.0(3) . . ?
C20 C21 Br2 118.3(3) . . ?
C20 C21 C22 121.7(3) . . ?
C17 C16 N3 116.3(3) . . ?
C15 C16 N3 121.3(3) . . ?
C15 C16 C17 122.0(3) . . ?
C16 C15 F1 117.9(3) . . ?
C14 C15 F1 120.2(3) . . ?
C14 C15 C16 121.9(3) . . ?
C18 C23 C22 120.0(4) . . ?
H23 C23 C22 120.0(2) . . ?
H23 C23 C18 120.0(2) . . ?
N3 C12 Br1 118.8(3) . . ?
C13 C12 Br1 117.1(3) . . ?
C13 C12 N3 124.1(3) . . ?
C8 C3 N2 105.5(3) . . ?
C4 C3 N2 131.9(4) . . ?
C4 C3 C8 122.6(4) . . ?
H19 C19 C18 119.8(2) . . ?
C20 C19 C18 120.5(3) . . ?
C20 C19 H19 119.8(2) . . ?
C3 C8 N1 108.9(4) . . ?
C7 C8 N1 131.4(4) . . ?
C7 C8 C3 119.7(4) . . ?
O3 C11 Mn1 179.3(4) . . ?
C24 C7 C8 117.6(4) . . ?
H7 C7 C8 121.2(2) . . ?
H7 C7 C24 121.2(3) . . ?
C19 C20 C21 118.7(4) . . ?
H20 C20 C21 120.7(2) . . ?
H20 C20 C19 120.7(2) . . ?
C13 C14 C15 116.5(3) . . ?
H14 C14 C15 121.7(2) . . ?
H14 C14 C13 121.7(2) . . ?
C14 C13 C12 119.5(4) . . ?
H13 C13 C12 120.2(2) . . ?
H13 C13 C14 120.2(2) . . ?
N2 C1 N1 113.8(4) . . ?
H1 C1 N1 123.1(2) . . ?
H1 C1 N2 123.1(3) . . ?
O1 C9 Mn1 179.3(4) . . ?
O2 C10 Mn1 172.9(4) . . ?
H4 C4 C3 121.7(3) . . ?
C5 C4 C3 116.5(4) . . ?
C5 C4 H4 121.7(3) . . ?
H24 C24 C7 119.1(3) . . ?
C5 C24 C7 121.7(4) . . ?
C5 C24 H24 119.1(3) . . ?
C24 C5 C4 121.8(4) . . ?
H5 C5 C4 119.1(3) . . ?
H5 C5 C24 119.1(3) . . ?
H2a C2 N2 109.5 . . ?
H2b C2 N2 109.5 . . ?
H2b C2 H2a 109.5 . . ?
H2c C2 N2 109.5 . . ?
H2c C2 H2a 109.5 . . ?
H2c C2 H2b 109.5 . . ?
C25 O7 C28 106.6(5) . . ?
H28a C28 O7 109.7(3) . . ?
H28b C28 O7 109.7(4) . . ?
H28b C28 H28a 108.2 . . ?
C27 C28 O7 109.8(6) . . ?
C27 C28 H28a 109.7(4) . . ?
C27 C28 H28b 109.7(4) . . ?
H25a C25 O7 110.7(4) . . ?
H25b C25 O7 110.7(4) . . ?
H25b C25 H25a 108.8 . . ?
C26 C25 O7 105.3(7) . . ?
C26 C25 H25a 110.7(5) . . ?
C26 C25 H25b 110.7(5) . . ?
H27a C27 C28 111.3(4) . . ?
H27b C27 C28 111.3(4) . . ?
H27b C27 H27a 109.2 . . ?
C26 C27 C28 102.5(6) . . ?
C26 C27 H27a 111.3(5) . . ?
C26 C27 H27b 111.3(5) . . ?
C27 C26 C25 103.5(6) . . ?
H26a C26 C25 111.1(5) . . ?
H26a C26 C27 111.1(5) . . ?
H26b C26 C25 111.1(5) . . ?
H26b C26 C27 111.1(5) . . ?
H26b C26 H26a 109 . . ?
O5a S1 O8 115.7(2) . . ?
O3a S1 O8 114.9(3) . . ?
O3a S1 O5a 113.1(3) . . ?
C29 S1 O8 104.3(2) . . ?
C29 S1 O5a 102.1(3) . . ?
C29 S1 O3a 104.7(3) . . ?
S1 C29 F3 112.6(4) . . ?
F4a C29 F3 105.1(5) . . ?
F4a C29 S1 111.2(5) . . ?
F6a C29 F3 108.0(5) . . ?
F6a C29 S1 111.7(4) . . ?
F6a C29 F4a 107.9(5) . . ?

loop_
_geom_bond_atom_site_label_1
_geom_bond_atom_site_label_2
_geom_bond_distance
_geom_bond_site_symmetry_2
_geom_bond_publ_flag
Br1 C12 1.877(4) . ?
Br2 C21 1.901(4) . ?
Mn1 N4 2.056(3) . ?
Mn1 N3 2.131(3) . ?
Mn1 N1 2.086(3) . ?
Mn1 C11 1.829(4) . ?
Mn1 C9 1.799(4) . ?
Mn1 C10 1.826(5) . ?
F1 C15 1.339(4) . ?
N4 C17 1.296(4) . ?
N4 C18 1.433(5) . ?
N3 C16 1.371(5) . ?
N3 C12 1.329(5) . ?
O2 C10 1.119(5) . ?
O3 C11 1.135(5) . ?
O1 C9 1.143(5) . ?
N1 C8 1.398(5) . ?
N1 C1 1.334(5) . ?
N2 C3 1.376(6) . ?
N2 C1 1.328(6) . ?
N2 C2 1.466(6) . ?
C17 H17 0.93 . ?
C17 C16 1.451(5) . ?
C22 H22 0.93 . ?
C22 C21 1.381(6) . ?
C22 C23 1.384(5) . ?
C18 C23 1.396(5) . ?
C18 C19 1.384(5) . ?
C21 C20 1.390(6) . ?
C16 C15 1.379(5) . ?
F3 C29 1.328(7) . ?
C15 C14 1.382(5) . ?
C23 H23 0.93 . ?
C12 C13 1.398(6) . ?
C3 C8 1.407(6) . ?
C3 C4 1.386(6) . ?
C19 H19 0.93 . ?
C19 C20 1.384(5) . ?
C8 C7 1.386(6) . ?
C7 C24 1.387(6) . ?
C7 H7 0.93 . ?
C20 H20 0.93 . ?
C14 C13 1.376(6) . ?
C14 H14 0.93 . ?
C13 H13 0.93 . ?
C1 H1 0.93 . ?
C4 H4 0.93 . ?
C4 C5 1.376(7) . ?
C24 H24 0.93 . ?
C24 C5 1.386(7) . ?
C5 H5 0.93 . ?
C2 H2a 0.96 . ?
C2 H2b 0.96 . ?
C2 H2c 0.96 . ?
O7 C28 1.405(8) . ?
O7 C25 1.389(8) . ?
C28 H28a 0.97 . ?
C28 H28b 0.97 . ?
C28 C27 1.481(10) . ?
C25 H25a 0.97 . ?
C25 H25b 0.97 . ?
C25 C26 1.487(11) . ?
C27 H27a 0.97 . ?
C27 H27b 0.97 . ?
C27 C26 1.503(12) . ?
C26 H26a 0.97 . ?
C26 H26b 0.97 . ?
O8 S1 1.436(4) . ?
S1 O5a 1.438(4) . ?
S1 O3a 1.428(5) . ?
S1 C29 1.776(6) . ?
F4a C29 1.337(7) . ?
F6a C29 1.323(6) . ?

loop_
_geom_torsion_atom_site_label_1
_geom_torsion_atom_site_label_2
_geom_torsion_atom_site_label_3
_geom_torsion_atom_site_label_4
_geom_torsion
_geom_torsion_site_symmetry_1
_geom_torsion_site_symmetry_2
_geom_torsion_site_symmetry_3
_geom_torsion_site_symmetry_4
_geom_torsion_publ_flag
Br1 C12 N3 Mn1 -9.5(4) . . . . ?
Br1 C12 N3 C16 173.3(3) . . . . ?
Br1 C12 C13 C14 -175.2(3) . . . . ?
Br2 C21 C22 C23 178.9(3) . . . . ?
Br2 C21 C20 C19 -179.0(3) . . . . ?
Mn1 N4 C17 C16 -13.5(3) . . . . ?
Mn1 N4 C18 C23 53.3(3) . . . . ?
Mn1 N4 C18 C19 -126.1(3) . . . . ?
Mn1 N3 C16 C17 11.8(2) . . . . ?
Mn1 N3 C16 C15 -174.9(2) . . . . ?
Mn1 N3 C12 C13 172.7(3) . . . . ?
Mn1 N1 C8 C3 -179.0(3) . . . . ?
Mn1 N1 C8 C7 2.6(4) . . . . ?
Mn1 N1 C1 N2 178.7(3) . . . . ?
F1 C15 C16 N3 -178.5(3) . . . . ?
F1 C15 C16 C17 -5.6(4) . . . . ?
F1 C15 C14 C13 176.5(4) . . . . ?
N4 C17 C16 N3 0.5(4) . . . . ?
N4 C17 C16 C15 -172.7(3) . . . . ?
N4 C18 C23 C22 -178.5(3) . . . . ?
N4 C18 C19 C20 178.4(3) . . . . ?
N3 C16 C15 C14 0.5(4) . . . . ?
N3 C12 C13 C14 2.6(4) . . . . ?
N1 C8 C3 N2 -0.4(3) . . . . ?
N1 C8 C3 C4 179.0(3) . . . . ?
N1 C8 C7 C24 179.5(4) . . . . ?
N1 C1 N2 C3 1.3(4) . . . . ?
N1 C1 N2 C2 -177.8(4) . . . . ?
N2 C3 C8 C7 178.2(3) . . . . ?
N2 C3 C4 C5 -178.8(5) . . . . ?
C17 C16 C15 C14 173.4(3) . . . . ?
C22 C21 C20 C19 1.5(4) . . . . ?
C22 C23 C18 C19 1.0(4) . . . . ?
C18 C19 C20 C21 -0.1(4) . . . . ?
C16 C15 C14 C13 -2.5(4) . . . . ?
C15 C14 C13 C12 1.0(4) . . . . ?
C3 C8 C7 C24 1.2(4) . . . . ?
C3 C4 C5 C24 -0.4(5) . . . . ?
C8 C7 C24 C5 0.2(5) . . . . ?
C7 C24 C5 C4 -0.7(5) . . . . ?
O7 C28 C27 C26 2.8(6) . . . . ?
O7 C25 C26 C27 34.8(7) . . . . ?
C28 C27 C26 C25 -22.0(6) . . . . ?

loop_
_restr_U_iso_atom_site_label
_restr_U_iso_weight_param
F3 0.004
O8 0.004
S1 0.004
O5a 0.004
F4a 0.004
F6a 0.004
O3a 0.004
C29 0.004

loop_
_exptl_oxdiff_crystal_face_indexfrac_h
_exptl_oxdiff_crystal_face_indexfrac_k
_exptl_oxdiff_crystal_face_indexfrac_l
_exptl_oxdiff_crystal_face_x
_exptl_oxdiff_crystal_face_y
_exptl_oxdiff_crystal_face_z
-0.9989 0.9995 -0.9995 -0.0866 0.0191 -0.0734
0.9989 -0.9995 0.9995 0.0866 -0.0191 0.0734
-0.9990 0.9995 -0.0003 -0.0998 0.0087 -0.0253
0.9990 -0.9995 0.0003 0.0998 -0.0087 0.0253
0.9990 -0.9996 -0.9989 0.1131 0.0017 -0.0227
-0.9991 0.0002 -0.9992 -0.0506 -0.0236 -0.0695
-0.9992 0.0002 0.0000 -0.0639 -0.0340 -0.0214
0.9992 -0.0002 -0.0000 0.0639 0.0340 0.0214
-0.9993 0.0003 0.9992 -0.0771 -0.0443 0.0267
0.9993 -0.0003 -0.9992 0.0771 0.0443 -0.0267
-0.9995 -0.9990 0.9996 -0.0412 -0.0870 0.0306
-0.9994 -0.9991 0.0004 -0.0279 -0.0766 -0.0174
0.9994 0.9991 -0.0004 0.0279 0.0766 0.0174
0.9993 0.9991 0.9989 0.0147 0.0662 0.0655
-0.0002 -0.9993 0.0003 0.0360 -0.0427 0.0039
0.0002 0.9993 -0.0003 -0.0360 0.0427 -0.0039

loop_
_atom_site_anharm_gc_c_label
_atom_site_anharm_gc_c_111
_atom_site_anharm_gc_c_112
_atom_site_anharm_gc_c_113
_atom_site_anharm_gc_c_122
_atom_site_anharm_gc_c_123
_atom_site_anharm_gc_c_133
_atom_site_anharm_gc_c_222
_atom_site_anharm_gc_c_223
_atom_site_anharm_gc_c_233
_atom_site_anharm_gc_c_333
Br1 -0.0000011(4) -0.00000025(12) 0.00000067(12) 0.00000004(8) 0.00000024(5) -0.00000007(9) -0.00000058(9) -0.00000000(5) -0.00000023(5) -0.00000068(13)
Br2 0.0000009(3) -0.00000009(12) -0.00000011(10) 0.00000013(10) -0.00000003(5) 0.00000014(6) 0.00000116(16) 0.00000037(6) -0.00000027(5) 0.00000002(8)
Mn1 0.0000005(3) 0.00000030(14) 0.00000019(11) 0.00000024(11) -0.00000007(6) 0.00000002(8) 0.00000043(16) -0.00000003(7) 0.00000006(6) 0.00000026(11)

loop_
_atom_site_anharm_gc_d_label
_atom_site_anharm_gc_d_1111
_atom_site_anharm_gc_d_1112
_atom_site_anharm_gc_d_1113
_atom_site_anharm_gc_d_1122
_atom_site_anharm_gc_d_1123
_atom_site_anharm_gc_d_1133
_atom_site_anharm_gc_d_1222
_atom_site_anharm_gc_d_1223
_atom_site_anharm_gc_d_1233
_atom_site_anharm_gc_d_1333
_atom_site_anharm_gc_d_2222
_atom_site_anharm_gc_d_2223
_atom_site_anharm_gc_d_2233
_atom_site_anharm_gc_d_2333
_atom_site_anharm_gc_d_3333
Br1 0.00000025(4) -0.000000033(14) -0.000000003(13) 0.000000009(7) -0.000000009(4) 0.000000058(7) -0.000000003(6) 0.000000000(3) -0.000000006(3) -0.000000024(7) -0.000000012(8) -0.000000004(4) 0.000000021(3) -0.000000006(4) 0.000000126(11)
Br2 0.00000003(3) 0.000000007(12) 0.000000007(9) 0.000000008(7) 0.000000001(4) -0.000000006(4) -0.000000006(8) -0.000000002(3) -0.000000001(3) -0.000000007(4) 0.000000068(14) 0.000000005(5) -0.000000001(3) 0.000000001(4) -0.000000001(6)
Mn1 0.00000002(4) -0.000000027(14) 0.000000022(11) 0.000000023(9) -0.000000022(5) -0.000000000(5) -0.000000024(9) 0.000000013(4) -0.000000003(3) -0.000000013(5) 0.000000069(14) -0.000000031(6) 0.000000018(4) -0.000000015(4) 0.000000012(8)

loop_
_smtbx_masks_void_nr
_smtbx_masks_void_average_x
_smtbx_masks_void_average_y
_smtbx_masks_void_average_z
_smtbx_masks_void_volume
_smtbx_masks_void_count_electrons
_smtbx_masks_void_content
1 0.000 0.000 0.500 163.3 32.2 ?
